data_7159366
loop_
_publ_author_name
'Samuel Rajan, Ida Angel Priya'
'Rajendran, Saravanakumar'

_publ_section_title
;
 Amidic resonance not a barrier for transamidation of <i>N</i>-pivaloyl
 activated amides: catalyst, base and additive free conditions.
;
_journal_issue 23
_journal_name_full 'Organic &amp; biomolecular chemistry'
_journal_page_first 4760
_journal_page_last 4765
_journal_paper_doi 10.1039/d3ob00418j
_journal_volume 21
_journal_year 2023
_chemical_formula_moiety 'C12 H15 N O2'
_chemical_formula_sum 'C12 H15 N O2'
_chemical_formula_weight 205.25
_chemical_melting_point 400
_space_group_crystal_system monoclinic
_space_group_IT_number 14
_space_group_name_Hall '-P 2ybc'
_space_group_name_H-M_alt 'P 1 21/c 1'
_atom_sites_solution_hydrogens mixed
_audit_creation_method SHELXL-2014/7
_audit_update_record
;
2023-01-13 deposited with the CCDC.	2023-05-19 downloaded from the CCDC.
;
_cell_angle_alpha 90
_cell_angle_beta 108.768(6)
_cell_angle_gamma 90
_cell_formula_units_Z 4
_cell_length_a 6.5034(9)
_cell_length_b 20.107(3)
_cell_length_c 9.4107(13)
_cell_measurement_reflns_used 850
_cell_measurement_temperature 296(2)
_cell_measurement_theta_max 17.78
_cell_measurement_theta_min 3.05
_cell_volume 1165.1(3)
_computing_cell_refinement 'Bruker SAINT'
_computing_data_collection 'Bruker APEX2'
_computing_data_reduction 'Bruker SAINT'
_computing_molecular_graphics 'Bruker SHELXTL'
_computing_publication_material 'Bruker SHELXTL'
_computing_structure_refinement 'SHELXL-2014/7 (Sheldrick, 2014)'
_computing_structure_solution 'SHELXS-97 (Sheldrick 2008)'
_diffrn_ambient_temperature 296(2)
_diffrn_measured_fraction_theta_full 0.999
_diffrn_measured_fraction_theta_max 0.999
_diffrn_measurement_device_type 'Bruker APEX-II CCD'
_diffrn_measurement_method '\f and \w scans'
_diffrn_radiation_type MoK\a
_diffrn_radiation_wavelength 0.71073
_diffrn_reflns_av_R_equivalents 0.0320
_diffrn_reflns_av_unetI/netI 0.0306
_diffrn_reflns_Laue_measured_fraction_full 0.999
_diffrn_reflns_Laue_measured_fraction_max 0.999
_diffrn_reflns_limit_h_max 5
_diffrn_reflns_limit_h_min -5
_diffrn_reflns_limit_k_max 17
_diffrn_reflns_limit_k_min -17
_diffrn_reflns_limit_l_max 8
_diffrn_reflns_limit_l_min -7
_diffrn_reflns_number 2961
_diffrn_reflns_point_group_measured_fraction_full 0.999
_diffrn_reflns_point_group_measured_fraction_max 0.999
_diffrn_reflns_theta_full 17.848
_diffrn_reflns_theta_max 17.848
_diffrn_reflns_theta_min 2.500
_exptl_absorpt_coefficient_mu 0.080
_exptl_absorpt_correction_T_max 0.983
_exptl_absorpt_correction_T_min 0.978
_exptl_absorpt_correction_type multi-scan
_exptl_absorpt_process_details 'SADABS V2014/5(Bruker AXS.Inc)'
_exptl_crystal_colour colourless
_exptl_crystal_density_diffrn 1.170
_exptl_crystal_description Rectangular
_exptl_crystal_F_000 440
_exptl_crystal_recrystallization_method 'Re-crystallisation from solvent: Toluene'
_exptl_crystal_size_max 0.280
_exptl_crystal_size_mid 0.250
_exptl_crystal_size_min 0.220
_refine_diff_density_max 0.174
_refine_diff_density_min -0.119
_refine_diff_density_rms 0.033
_refine_ls_extinction_method none
_refine_ls_goodness_of_fit_ref 1.068
_refine_ls_hydrogen_treatment mixed
_refine_ls_matrix_type full
_refine_ls_number_parameters 143
_refine_ls_number_reflns 785
_refine_ls_number_restraints 0
_refine_ls_restrained_S_all 1.068
_refine_ls_R_factor_all 0.0600
_refine_ls_R_factor_gt 0.0451
_refine_ls_shift/su_max 0.000
_refine_ls_shift/su_mean 0.000
_refine_ls_structure_factor_coef Fsqd
_refine_ls_weighting_details 'w=1/[\s^2^(Fo^2^)+(0.0603P)^2^+0.4909P] where P=(Fo^2^+2Fc^2^)/3'
_refine_ls_weighting_scheme calc
_refine_ls_wR_factor_gt 0.1087
_refine_ls_wR_factor_ref 0.1162
_reflns_Friedel_coverage 0.000
_reflns_number_gt 609
_reflns_number_total 785
_reflns_threshold_expression 'I > 2\s(I)'
_cod_data_source_file d3ob00418j2.cif
_cod_data_source_block angel1
_cod_depositor_comments 'Adding full bibliography for 7159366.cif.'
_cod_original_sg_symbol_H-M 'P 21/c'
_cod_database_code 7159366
_shelx_shelxl_version_number 2014/7
_shelx_space_group_comment
; 
The symmetry employed for this shelxl refinement is uniquely defined 
by the following loop, which should always be used as a source of 
symmetry information in preference to the above space-group names. 
They are only intended as comments. 
;
_shelx_estimated_absorpt_t_min 0.978
_shelx_estimated_absorpt_t_max 0.983

loop_
_space_group_symop_operation_xyz
'x, y, z'
'-x, y+1/2, -z+1/2'
'-x, -y, -z'
'x, -y-1/2, z-1/2'

loop_
_atom_site_label
_atom_site_type_symbol
_atom_site_fract_x
_atom_site_fract_y
_atom_site_fract_z
_atom_site_U_iso_or_equiv
_atom_site_adp_type
_atom_site_occupancy
_atom_site_site_symmetry_order
_atom_site_calc_flag
_atom_site_refinement_flags_posn
_atom_site_refinement_flags_adp
_atom_site_refinement_flags_occupancy
_atom_site_disorder_assembly
_atom_site_disorder_group
C1 C 0.6464(8) 0.0963(3) 0.4588(5) 0.0600(14) Uani 1 1 d . . . . .
H1 H 0.5550 0.0772 0.5057 0.072 Uiso 1 1 calc R U . . .
C2 C 0.7665(11) 0.0559(3) 0.3977(6) 0.0791(16) Uani 1 1 d . . . . .
H2 H 0.7544 0.0098 0.4013 0.095 Uiso 1 1 calc R U . . .
C3 C 0.9049(10) 0.0844(4) 0.3313(6) 0.0799(17) Uani 1 1 d . . . . .
H3 H 0.9882 0.0574 0.2910 0.096 Uiso 1 1 calc R U . . .
C4 C 0.9216(8) 0.1520(4) 0.3239(5) 0.0704(16) Uani 1 1 d . . . . .
H4 H 1.0163 0.1709 0.2794 0.085 Uiso 1 1 calc R U . . .
C5 C 0.7958(9) 0.1925(2) 0.3834(5) 0.0574(14) Uani 1 1 d . . . . .
H5 H 0.8044 0.2385 0.3769 0.069 Uiso 1 1 calc R U . . .
C6 C 0.6591(8) 0.1645(3) 0.4517(5) 0.0437(12) Uani 1 1 d . . . . .
C7 C 0.5337(7) 0.2043(3) 0.5287(6) 0.0499(13) Uani 1 1 d . . . . .
C8 C 0.3318(7) 0.3099(2) 0.5193(6) 0.0460(13) Uani 1 1 d . . . . .
C9 C 0.2737(7) 0.3747(2) 0.4306(5) 0.0471(12) Uani 1 1 d . . . . .
C10 C 0.4805(7) 0.4081(2) 0.4209(5) 0.0610(14) Uani 1 1 d . . . . .
H10A H 0.5825 0.4131 0.5200 0.091 Uiso 1 1 calc R U . . .
H10B H 0.4451 0.4511 0.3751 0.091 Uiso 1 1 calc R U . . .
H10C H 0.5434 0.3811 0.3616 0.091 Uiso 1 1 calc R U . . .
C11 C 0.1155(7) 0.3594(2) 0.2739(5) 0.0674(15) Uani 1 1 d . . . . .
H11A H 0.1840 0.3301 0.2222 0.101 Uiso 1 1 calc R U . . .
H11B H 0.0756 0.4000 0.2182 0.101 Uiso 1 1 calc R U . . .
H11C H -0.0123 0.3384 0.2831 0.101 Uiso 1 1 calc R U . . .
C12 C 0.1649(8) 0.4203(2) 0.5150(5) 0.0822(17) Uani 1 1 d . . . . .
H12A H 0.0350 0.3995 0.5210 0.123 Uiso 1 1 calc R U . . .
H12B H 0.1286 0.4618 0.4626 0.123 Uiso 1 1 calc R U . . .
H12C H 0.2626 0.4281 0.6144 0.123 Uiso 1 1 calc R U . . .
N1 N 0.4466(6) 0.2633(2) 0.4627(6) 0.0505(13) Uani 1 1 d . . . . .
O1 O 0.5194(5) 0.18639(15) 0.6493(4) 0.0799(12) Uani 1 1 d . . . . .
O2 O 0.2888(5) 0.29866(15) 0.6325(4) 0.0698(12) Uani 1 1 d . . . . .
H1N H 0.451(6) 0.2708(18) 0.378(5) 0.038(17) Uiso 1 1 d . . . . .

loop_
_atom_site_aniso_label
_atom_site_aniso_U_11
_atom_site_aniso_U_22
_atom_site_aniso_U_33
_atom_site_aniso_U_23
_atom_site_aniso_U_13
_atom_site_aniso_U_12
C1 0.065(4) 0.069(4) 0.045(3) 0.003(3) 0.015(3) 0.003(3)
C2 0.102(5) 0.069(4) 0.059(4) -0.001(4) 0.017(4) 0.014(4)
C3 0.090(5) 0.097(6) 0.050(4) -0.014(4) 0.018(4) 0.027(4)
C4 0.065(4) 0.105(5) 0.046(3) 0.000(3) 0.024(3) 0.003(4)
C5 0.060(3) 0.074(3) 0.043(3) 0.002(3) 0.023(3) 0.004(4)
C6 0.050(3) 0.053(4) 0.026(3) 0.005(3) 0.010(3) 0.007(3)
C7 0.050(3) 0.065(4) 0.036(3) 0.013(4) 0.015(3) 0.008(3)
C8 0.039(3) 0.067(4) 0.030(3) -0.012(4) 0.009(3) 0.004(3)
C9 0.054(3) 0.052(3) 0.035(3) 0.002(3) 0.014(3) 0.011(3)
C10 0.071(4) 0.062(3) 0.053(3) -0.009(2) 0.024(3) -0.010(3)
C11 0.059(3) 0.090(4) 0.047(4) 0.013(3) 0.008(3) 0.004(3)
C12 0.094(4) 0.087(4) 0.080(4) 0.002(3) 0.048(4) 0.029(3)
N1 0.069(3) 0.064(4) 0.025(3) 0.011(3) 0.025(2) 0.013(3)
O1 0.107(3) 0.093(3) 0.058(2) 0.034(2) 0.051(2) 0.031(2)
O2 0.091(3) 0.094(3) 0.040(2) 0.0061(19) 0.042(2) 0.0129(19)

loop_
_atom_type_symbol
_atom_type_description
_atom_type_scat_dispersion_real
_atom_type_scat_dispersion_imag
_atom_type_scat_source
C C 0.0033 0.0016 'International Tables Vol C Tables 4.2.6.8 and 6.1.1.4'
H H 0.0000 0.0000 'International Tables Vol C Tables 4.2.6.8 and 6.1.1.4'
N N 0.0061 0.0033 'International Tables Vol C Tables 4.2.6.8 and 6.1.1.4'
O O 0.0106 0.0060 'International Tables Vol C Tables 4.2.6.8 and 6.1.1.4'

loop_
_geom_angle_atom_site_label_1
_geom_angle_atom_site_label_2
_geom_angle_atom_site_label_3
_geom_angle
_geom_angle_site_symmetry_1
_geom_angle_site_symmetry_3
_geom_angle_publ_flag
C2 C1 C6 121.2(5) . . ?
C2 C1 H1 119.4 . . ?
C6 C1 H1 119.4 . . ?
C1 C2 C3 119.1(5) . . ?
C1 C2 H2 120.5 . . ?
C3 C2 H2 120.5 . . ?
C4 C3 C2 120.8(5) . . ?
C4 C3 H3 119.6 . . ?
C2 C3 H3 119.6 . . ?
C3 C4 C5 119.6(5) . . ?
C3 C4 H4 120.2 . . ?
C5 C4 H4 120.2 . . ?
C6 C5 C4 120.1(4) . . ?
C6 C5 H5 120.0 . . ?
C4 C5 H5 120.0 . . ?
C5 C6 C1 119.2(4) . . ?
C5 C6 C7 123.1(5) . . ?
C1 C6 C7 117.6(5) . . ?
O1 C7 N1 122.1(5) . . ?
O1 C7 C6 120.7(5) . . ?
N1 C7 C6 117.2(4) . . ?
O2 C8 N1 120.8(4) . . ?
O2 C8 C9 123.8(4) . . ?
N1 C8 C9 115.4(4) . . ?
C12 C9 C8 107.6(4) . . ?
C12 C9 C10 109.3(4) . . ?
C8 C9 C10 109.8(4) . . ?
C12 C9 C11 109.9(4) . . ?
C8 C9 C11 109.0(3) . . ?
C10 C9 C11 111.1(3) . . ?
C9 C10 H10A 109.5 . . ?
C9 C10 H10B 109.5 . . ?
H10A C10 H10B 109.5 . . ?
C9 C10 H10C 109.5 . . ?
H10A C10 H10C 109.5 . . ?
H10B C10 H10C 109.5 . . ?
C9 C11 H11A 109.5 . . ?
C9 C11 H11B 109.5 . . ?
H11A C11 H11B 109.5 . . ?
C9 C11 H11C 109.5 . . ?
H11A C11 H11C 109.5 . . ?
H11B C11 H11C 109.5 . . ?
C9 C12 H12A 109.5 . . ?
C9 C12 H12B 109.5 . . ?
H12A C12 H12B 109.5 . . ?
C9 C12 H12C 109.5 . . ?
H12A C12 H12C 109.5 . . ?
H12B C12 H12C 109.5 . . ?
C7 N1 C8 126.6(4) . . ?
C7 N1 H1N 117(3) . . ?
C8 N1 H1N 116(3) . . ?

loop_
_geom_bond_atom_site_label_1
_geom_bond_atom_site_label_2
_geom_bond_distance
_geom_bond_site_symmetry_2
_geom_bond_publ_flag
C1 C2 1.374(6) . ?
C1 C6 1.377(6) . ?
C1 H1 0.9300 . ?
C2 C3 1.376(6) . ?
C2 H2 0.9300 . ?
C3 C4 1.369(7) . ?
C3 H3 0.9300 . ?
C4 C5 1.392(6) . ?
C4 H4 0.9300 . ?
C5 C6 1.374(5) . ?
C5 H5 0.9300 . ?
C6 C7 1.487(6) . ?
C7 O1 1.223(5) . ?
C7 N1 1.373(5) . ?
C8 O2 1.206(5) . ?
C8 N1 1.406(5) . ?
C8 C9 1.527(6) . ?
C9 C12 1.527(5) . ?
C9 C10 1.532(5) . ?
C9 C11 1.534(5) . ?
C10 H10A 0.9600 . ?
C10 H10B 0.9600 . ?
C10 H10C 0.9600 . ?
C11 H11A 0.9600 . ?
C11 H11B 0.9600 . ?
C11 H11C 0.9600 . ?
C12 H12A 0.9600 . ?
C12 H12B 0.9600 . ?
C12 H12C 0.9600 . ?
N1 H1N 0.82(4) . ?

loop_
_geom_torsion_atom_site_label_1
_geom_torsion_atom_site_label_2
_geom_torsion_atom_site_label_3
_geom_torsion_atom_site_label_4
_geom_torsion
_geom_torsion_site_symmetry_1
_geom_torsion_site_symmetry_2
_geom_torsion_site_symmetry_3
_geom_torsion_site_symmetry_4
_geom_torsion_publ_flag
C6 C1 C2 C3 1.4(7) . . . . ?
C1 C2 C3 C4 -0.9(7) . . . . ?
C2 C3 C4 C5 -0.4(7) . . . . ?
C3 C4 C5 C6 1.3(7) . . . . ?
C4 C5 C6 C1 -0.8(6) . . . . ?
C4 C5 C6 C7 174.8(4) . . . . ?
C2 C1 C6 C5 -0.5(6) . . . . ?
C2 C1 C6 C7 -176.4(4) . . . . ?
C5 C6 C7 O1 -137.4(5) . . . . ?
C1 C6 C7 O1 38.3(6) . . . . ?
C5 C6 C7 N1 39.1(5) . . . . ?
C1 C6 C7 N1 -145.3(4) . . . . ?
O2 C8 C9 C12 2.2(6) . . . . ?
N1 C8 C9 C12 -176.1(3) . . . . ?
O2 C8 C9 C10 121.1(4) . . . . ?
N1 C8 C9 C10 -57.2(4) . . . . ?
O2 C8 C9 C11 -116.9(4) . . . . ?
N1 C8 C9 C11 64.7(4) . . . . ?
O1 C7 N1 C8 -0.5(7) . . . . ?
C6 C7 N1 C8 -176.9(4) . . . . ?
O2 C8 N1 C7 -4.6(6) . . . . ?
C9 C8 N1 C7 173.8(4) . . . . ?
